data_4348395
loop_
_publ_author_name
'Wang, Xiuli'
'Le, Mao'
'Lin, Hong-Yan'
'Luan, Jian'
'Liu, Guo-Cheng'
'Sui, Fang-Fang'
'Chang, Zhi-Han'

_publ_section_title
;
 Assembly, structures, photophysical properties and photocatalytic
 activities of a series of coordination polymers constructed from
 semi-rigid bis-pyridyl-bis-amide and benzenetricarboxylic acid
;
_journal_issue 4
_journal_name_full 'Inorganic Chemistry Frontiers'
_journal_page_first 373
_journal_paper_doi 10.1039/C4QI00218K
_journal_volume 2
_journal_year 2015
_chemical_formula_sum 'C31 H20 N4 O8 Zn'
_chemical_formula_weight 641.88
_space_group_IT_number 14
_space_group_name_Hall '-P 2ybc'
_space_group_name_H-M_alt 'P 1 21/c 1'
_symmetry_cell_setting monoclinic
_symmetry_space_group_name_H-M 'P 1 21/c 1'
_atom_sites_solution_hydrogens geom
_atom_sites_solution_primary direct
_atom_sites_solution_secondary difmap
_audit_creation_method SHELXL-97
_audit_update_record
;
2014-05-25 deposited with the CCDC.
2015-02-02 downloaded from the CCDC.
;
_cell_angle_alpha 90.00
_cell_angle_beta 109.5450(10)
_cell_angle_gamma 90.00
_cell_formula_units_Z 4
_cell_length_a 11.8470(4)
_cell_length_b 16.2260(5)
_cell_length_c 14.7859(5)
_cell_measurement_temperature 296(2)
_cell_measurement_theta_max 25.00
_cell_measurement_theta_min 1.93
_cell_volume 2678.51(15)
_computing_cell_refinement 'SMART (Bruker, 2001)'
_computing_data_collection 'SMART (Bruker, 2001)'
_computing_data_reduction 'SAINT+ (Bruker, 1999)'
_computing_molecular_graphics 'PLATON (Spek, 2003)'
_computing_publication_material 'SHELXTL (1998)'
_computing_structure_refinement 'SHELXL-97 (Sheldrick, 2008)'
_computing_structure_solution 'SHELXS-97 (Sheldrick, 2008)'
_diffrn_ambient_temperature 296(2)
_diffrn_measured_fraction_theta_full 1.000
_diffrn_measured_fraction_theta_max 1.000
_diffrn_measurement_device_type 'CCD area detector'
_diffrn_measurement_method 'phi and omega scans'
_diffrn_radiation_monochromator graphite
_diffrn_radiation_source 'fine-focus sealed tube'
_diffrn_radiation_type MoK\a
_diffrn_radiation_wavelength 0.71073
_diffrn_reflns_av_R_equivalents 0.0148
_diffrn_reflns_av_sigmaI/netI 0.0167
_diffrn_reflns_limit_h_max 13
_diffrn_reflns_limit_h_min -14
_diffrn_reflns_limit_k_max 19
_diffrn_reflns_limit_k_min -19
_diffrn_reflns_limit_l_max 12
_diffrn_reflns_limit_l_min -17
_diffrn_reflns_number 13361
_diffrn_reflns_theta_full 25.00
_diffrn_reflns_theta_max 25.00
_diffrn_reflns_theta_min 1.93
_exptl_absorpt_coefficient_mu 0.981
_exptl_absorpt_correction_T_max 0.880
_exptl_absorpt_correction_T_min 0.863
_exptl_absorpt_correction_type multi-scan
_exptl_absorpt_process_details SADABS
_exptl_crystal_colour COLOURLESS
_exptl_crystal_density_diffrn 1.592
_exptl_crystal_density_method 'not measured'
_exptl_crystal_description BLOCK
_exptl_crystal_F_000 1312
_exptl_crystal_size_max 0.15
_exptl_crystal_size_mid 0.14
_exptl_crystal_size_min 0.13
_refine_diff_density_max 0.391
_refine_diff_density_min -0.324
_refine_diff_density_rms 0.051
_refine_ls_extinction_method none
_refine_ls_goodness_of_fit_ref 1.026
_refine_ls_hydrogen_treatment constr
_refine_ls_matrix_type full
_refine_ls_number_parameters 397
_refine_ls_number_reflns 4707
_refine_ls_number_restraints 0
_refine_ls_restrained_S_all 1.026
_refine_ls_R_factor_all 0.0304
_refine_ls_R_factor_gt 0.0274
_refine_ls_shift/su_max 0.002
_refine_ls_shift/su_mean 0.000
_refine_ls_structure_factor_coef Fsqd
_refine_ls_weighting_details 'calc w=1/[\s^2^(Fo^2^)+(0.0435P)^2^+1.5886P] where P=(Fo^2^+2Fc^2^)/3'
_refine_ls_weighting_scheme calc
_refine_ls_wR_factor_gt 0.0735
_refine_ls_wR_factor_ref 0.0752
_reflns_number_gt 4286
_reflns_number_total 4707
_reflns_threshold_expression >2sigma(I)
_cod_data_source_file c4qi00218k2.cif
_cod_data_source_block lm-9
_cod_depositor_comments
;
The following automatic conversions were performed:

data item '_symmetry_cell_setting' value 'Monoclinic' was changed to
'monoclinic' in accordance with the
/home/saulius/struct/COD-crude-data/automatic-downloads/DataCite-retrospective/RSC/depositions/lib/dictionaries/cif_core.dic
dictionary named 'cif_core.dic' version 2.4.2 last updated on
2011-04-26.

Automatic conversion script
Id: cif_fix_values 6909 2019-04-08 15:41:33Z antanas 
;
_cod_original_sg_symbol_H-M 'P 21/c'
_cod_database_code 4348395

loop_
_symmetry_equiv_pos_as_xyz
'x, y, z'
'-x, y+1/2, -z+1/2'
'-x, -y, -z'
'x, -y-1/2, z-1/2'

loop_
_atom_site_label
_atom_site_type_symbol
_atom_site_fract_x
_atom_site_fract_y
_atom_site_fract_z
_atom_site_U_iso_or_equiv
_atom_site_adp_type
_atom_site_occupancy
_atom_site_symmetry_multiplicity
_atom_site_calc_flag
_atom_site_refinement_flags
Zn1 Zn 0.261334(18) -0.550576(12) 0.276607(14) 0.01946(8) Uani 1 1 d .
O1 O 0.23505(14) -0.57105(9) 0.39125(10) 0.0326(3) Uani 1 1 d .
N1 N 0.09680(14) -0.48268(10) 0.21092(11) 0.0242(3) Uani 1 1 d .
C1 C 0.00772(18) -0.47799(12) 0.24181(14) 0.0276(4) Uani 1 1 d .
H1A H 0.0211 -0.4937 0.3050 0.033 Uiso 1 1 calc R
O2 O 0.12831(15) -0.68929(11) 0.36653(10) 0.0466(4) Uani 1 1 d .
N2 N -0.99223(17) -0.20493(12) -0.67785(12) 0.0389(5) Uani 1 1 d .
H2B H -1.0298 -0.1918 -0.7366 0.047 Uiso 1 1 calc R
C2 C -0.11381(19) -0.44980(12) 0.18581(14) 0.0288(4) Uani 1 1 d .
H2A H -0.1715 -0.4484 0.2157 0.035 Uiso 1 1 calc R
O3 O 0.23078(13) -0.87698(9) 0.64932(10) 0.0318(3) Uani 1 1 d .
N3 N -0.26574(14) -0.40477(11) 0.02332(12) 0.0288(4) Uani 1 1 d .
H3A H -0.2748 -0.4015 -0.0346 0.035 Uiso 1 1 d R
C3 C -0.14596(17) -0.42554(12) 0.09189(14) 0.0251(4) Uani 1 1 d .
O4 O 0.34867(17) -0.82939(9) 0.79190(10) 0.0450(4) Uani 1 1 d .
N4 N -0.78754(15) -0.25382(11) -0.38755(11) 0.0301(4) Uani 1 1 d .
H4B H -0.7370 -0.2152 -0.3549 0.036 Uiso 1 1 d R
C4 C -0.05054(18) -0.42481(13) 0.06240(14) 0.0310(5) Uani 1 1 d .
H4A H -0.0598 -0.4052 0.0012 0.037 Uiso 1 1 calc R
O5 O 0.65163(12) -0.60134(9) 0.81515(10) 0.0313(3) Uani 1 1 d .
C5 C 0.06694(19) -0.45354(12) 0.12262(14) 0.0292(4) Uani 1 1 d .
H5A H 0.1277 -0.4511 0.0960 0.035 Uiso 1 1 calc R
O6 O 0.58815(12) -0.51310(8) 0.69208(10) 0.0298(3) Uani 1 1 d .
C6 C -0.37233(18) -0.38925(13) 0.03493(14) 0.0287(4) Uani 1 1 d .
O7 O -0.37549(15) -0.39192(11) 0.11182(11) 0.0470(4) Uani 1 1 d .
C7 C -0.48386(17) -0.36891(12) -0.05922(13) 0.0258(4) Uani 1 1 d .
O8 O -0.8640(2) -0.37953(13) -0.37487(15) 0.0750(7) Uani 1 1 d .
C8 C -0.55759(16) -0.29656(12) -0.06983(13) 0.0243(4) Uani 1 1 d .
C9 C -0.53188(18) -0.24102(13) 0.00691(14) 0.0292(4) Uani 1 1 d .
H9A H -0.4693 -0.2503 0.0639 0.035 Uiso 1 1 calc R
C10 C -0.6032(2) -0.17211(14) -0.00567(15) 0.0340(5) Uani 1 1 d .
H10A H -0.5871 -0.1343 0.0443 0.041 Uiso 1 1 calc R
C11 C -0.70517(19) -0.15502(13) -0.09539(15) 0.0326(5) Uani 1 1 d .
H11A H -0.7511 -0.1078 -0.0993 0.039 Uiso 1 1 calc R
C12 C -0.73198(18) -0.20674(13) -0.17088(14) 0.0289(4) Uani 1 1 d .
H12A H -0.7957 -0.1962 -0.2268 0.035 Uiso 1 1 calc R
C13 C -0.65899(16) -0.27844(12) -0.16191(13) 0.0245(4) Uani 1 1 d .
C14 C -0.68364(18) -0.33430(13) -0.23889(14) 0.0295(4) Uani 1 1 d .
C15 C -0.6132(2) -0.40459(14) -0.22439(15) 0.0366(5) Uani 1 1 d .
H15A H -0.6304 -0.4434 -0.2734 0.044 Uiso 1 1 calc R
C16 C -0.51181(19) -0.42131(14) -0.13481(15) 0.0334(5) Uani 1 1 d .
H16A H -0.4665 -0.4689 -0.1305 0.040 Uiso 1 1 calc R
C17 C -0.7884(2) -0.32466(14) -0.33874(15) 0.0372(5) Uani 1 1 d .
C18 C -0.86066(18) -0.23935(13) -0.48494(14) 0.0300(5) Uani 1 1 d .
C19 C -0.96139(19) -0.28907(15) -0.54515(15) 0.0366(5) Uani 1 1 d .
H19A H -0.9842 -0.3355 -0.5186 0.044 Uiso 1 1 calc R
C20 C -1.0244(2) -0.26938(16) -0.64093(15) 0.0398(5) Uani 1 1 d .
H20A H -1.0880 -0.3019 -0.6773 0.048 Uiso 1 1 calc R
C21 C -0.8961(2) -0.15648(14) -0.62199(15) 0.0384(5) Uani 1 1 d .
H21A H -0.8751 -0.1110 -0.6512 0.046 Uiso 1 1 calc R
C22 C -0.8294(2) -0.17125(13) -0.52558(14) 0.0338(5) Uani 1 1 d .
H22A H -0.7673 -0.1367 -0.4911 0.041 Uiso 1 1 calc R
C23 C 0.20800(17) -0.63877(13) 0.41846(13) 0.0274(4) Uani 1 1 d .
C24 C 0.28204(16) -0.65727(11) 0.52385(13) 0.0218(4) Uani 1 1 d .
C25 C 0.38368(16) -0.60775(11) 0.58082(13) 0.0230(4) Uani 1 1 d .
H25A H 0.4011 -0.5602 0.5530 0.028 Uiso 1 1 calc R
C26 C 0.45850(16) -0.62707(11) 0.67644(13) 0.0208(4) Uani 1 1 d .
C27 C 0.57574(17) -0.57754(12) 0.73414(13) 0.0231(4) Uani 1 1 d .
C28 C 0.42922(16) -0.69548(11) 0.71665(13) 0.0218(4) Uani 1 1 d .
H28A H 0.4733 -0.7102 0.7793 0.026 Uiso 1 1 calc R
C29 C 0.32808(16) -0.74558(11) 0.66045(13) 0.0207(4) Uani 1 1 d .
C30 C 0.30144(17) -0.82111(11) 0.70347(13) 0.0233(4) Uani 1 1 d .
C31 C 0.25515(16) -0.72637(11) 0.56399(13) 0.0215(4) Uani 1 1 d .
H31A H 0.1916 -0.7601 0.5301 0.026 Uiso 1 1 calc R

loop_
_atom_site_aniso_label
_atom_site_aniso_U_11
_atom_site_aniso_U_22
_atom_site_aniso_U_33
_atom_site_aniso_U_23
_atom_site_aniso_U_13
_atom_site_aniso_U_12
Zn1 0.02285(13) 0.01813(13) 0.01730(12) 0.00027(8) 0.00660(9) 0.00042(8)
O1 0.0488(9) 0.0311(8) 0.0233(7) 0.0104(6) 0.0190(7) 0.0084(7)
N1 0.0248(8) 0.0268(8) 0.0203(8) 0.0019(7) 0.0067(7) 0.0028(7)
C1 0.0345(11) 0.0311(10) 0.0181(9) 0.0030(8) 0.0100(8) 0.0058(9)
O2 0.0518(10) 0.0626(11) 0.0172(7) 0.0048(7) 0.0007(7) -0.0204(9)
N2 0.0448(11) 0.0522(12) 0.0168(8) 0.0008(8) 0.0067(8) 0.0232(9)
C2 0.0311(11) 0.0350(11) 0.0222(10) 0.0029(8) 0.0114(9) 0.0083(8)
O3 0.0376(8) 0.0288(8) 0.0271(7) 0.0030(6) 0.0081(6) -0.0124(6)
N3 0.0269(9) 0.0406(10) 0.0193(8) 0.0082(7) 0.0081(7) 0.0094(7)
C3 0.0268(10) 0.0242(9) 0.0226(10) 0.0030(8) 0.0060(8) 0.0050(8)
O4 0.0896(13) 0.0304(8) 0.0187(7) 0.0015(6) 0.0230(8) -0.0137(8)
N4 0.0331(9) 0.0386(10) 0.0156(8) -0.0014(7) 0.0042(7) 0.0007(8)
C4 0.0300(11) 0.0404(12) 0.0233(10) 0.0112(9) 0.0099(9) 0.0047(9)
O5 0.0313(8) 0.0369(8) 0.0222(7) -0.0002(6) 0.0042(6) -0.0056(6)
C5 0.0287(11) 0.0367(12) 0.0237(10) 0.0072(8) 0.0105(9) 0.0026(8)
O6 0.0303(7) 0.0251(7) 0.0339(8) 0.0024(6) 0.0104(6) -0.0062(6)
C6 0.0286(11) 0.0325(11) 0.0254(11) 0.0073(8) 0.0096(9) 0.0077(8)
O7 0.0473(10) 0.0723(12) 0.0274(8) 0.0167(8) 0.0201(7) 0.0240(9)
C7 0.0238(10) 0.0331(10) 0.0217(9) 0.0067(8) 0.0094(8) 0.0032(8)
O8 0.0789(14) 0.0627(13) 0.0517(12) 0.0155(10) -0.0203(10) -0.0264(11)
C8 0.0225(9) 0.0323(10) 0.0211(9) 0.0060(8) 0.0114(8) 0.0022(8)
C9 0.0294(10) 0.0384(11) 0.0211(10) 0.0032(8) 0.0102(8) 0.0013(9)
C10 0.0422(12) 0.0365(12) 0.0296(11) -0.0020(9) 0.0205(10) 0.0011(10)
C11 0.0376(11) 0.0324(11) 0.0355(11) 0.0096(9) 0.0228(10) 0.0091(9)
C12 0.0261(10) 0.0364(11) 0.0264(10) 0.0128(9) 0.0116(8) 0.0069(8)
C13 0.0221(9) 0.0317(10) 0.0226(9) 0.0069(8) 0.0112(8) 0.0016(8)
C14 0.0271(10) 0.0373(12) 0.0229(10) 0.0035(8) 0.0070(8) 0.0016(8)
C15 0.0399(12) 0.0400(12) 0.0278(11) -0.0049(9) 0.0083(10) 0.0044(10)
C16 0.0329(11) 0.0347(11) 0.0320(11) 0.0016(9) 0.0102(9) 0.0094(9)
C17 0.0367(12) 0.0436(13) 0.0257(11) 0.0009(9) 0.0029(9) 0.0009(10)
C18 0.0295(10) 0.0404(12) 0.0192(9) -0.0037(8) 0.0068(8) 0.0124(9)
C19 0.0304(11) 0.0524(14) 0.0249(11) -0.0022(10) 0.0063(9) 0.0041(10)
C20 0.0298(11) 0.0590(15) 0.0258(11) -0.0096(11) 0.0030(9) 0.0084(10)
C21 0.0506(14) 0.0383(12) 0.0267(11) 0.0027(9) 0.0134(10) 0.0165(10)
C22 0.0430(12) 0.0341(11) 0.0230(10) -0.0025(9) 0.0092(9) 0.0089(9)
C23 0.0277(10) 0.0371(11) 0.0177(9) 0.0051(8) 0.0081(8) 0.0031(9)
C24 0.0229(9) 0.0261(10) 0.0168(9) 0.0027(7) 0.0073(7) 0.0015(7)
C25 0.0262(10) 0.0227(9) 0.0221(9) 0.0034(7) 0.0109(8) -0.0016(8)
C26 0.0225(9) 0.0227(9) 0.0186(9) -0.0008(7) 0.0090(7) -0.0012(7)
C27 0.0244(10) 0.0240(10) 0.0235(10) -0.0047(8) 0.0111(8) -0.0013(8)
C28 0.0258(10) 0.0249(9) 0.0149(8) 0.0013(7) 0.0073(7) 0.0006(8)
C29 0.0245(9) 0.0224(9) 0.0179(9) 0.0007(7) 0.0108(8) -0.0008(7)
C30 0.0274(10) 0.0225(9) 0.0233(10) 0.0023(8) 0.0130(8) 0.0022(8)
C31 0.0218(9) 0.0249(9) 0.0175(9) -0.0017(7) 0.0064(7) -0.0044(7)

loop_
_atom_type_symbol
_atom_type_description
_atom_type_scat_dispersion_real
_atom_type_scat_dispersion_imag
_atom_type_scat_source
C C 0.0033 0.0016 'International Tables Vol C Tables 4.2.6.8 and 6.1.1.4'
H H 0.0000 0.0000 'International Tables Vol C Tables 4.2.6.8 and 6.1.1.4'
N N 0.0061 0.0033 'International Tables Vol C Tables 4.2.6.8 and 6.1.1.4'
O O 0.0106 0.0060 'International Tables Vol C Tables 4.2.6.8 and 6.1.1.4'
Zn Zn 0.2839 1.4301 'International Tables Vol C Tables 4.2.6.8 and 6.1.1.4'

loop_
_geom_angle_atom_site_label_1
_geom_angle_atom_site_label_2
_geom_angle_atom_site_label_3
_geom_angle
_geom_angle_site_symmetry_1
_geom_angle_site_symmetry_3
O1 Zn1 O6 107.09(6) . 3_646
O1 Zn1 O3 132.36(6) . 4_545
O6 Zn1 O3 111.48(6) 3_646 4_545
O1 Zn1 N1 95.74(6) . .
O6 Zn1 N1 116.43(6) 3_646 .
O3 Zn1 N1 91.31(5) 4_545 .
O1 Zn1 O4 87.94(6) . 4_545
O6 Zn1 O4 94.76(6) 3_646 4_545
O3 Zn1 O4 62.39(5) 4_545 4_545
N1 Zn1 O4 145.61(7) . 4_545
O1 Zn1 C30 111.47(6) . 4_545
O6 Zn1 C30 104.66(6) 3_646 4_545
O3 Zn1 C30 32.07(6) 4_545 4_545
N1 Zn1 C30 120.64(6) . 4_545
O4 Zn1 C30 30.32(6) 4_545 4_545
C23 O1 Zn1 126.33(13) . .
C1 N1 C5 110.49(17) . .
C1 N1 Zn1 126.43(13) . .
C5 N1 Zn1 121.92(13) . .
N1 C1 C2 125.68(17) . .
N1 C1 H1A 117.2 . .
C2 C1 H1A 117.2 . .
C20 N2 C21 120.00(18) . .
C20 N2 H2B 120.0 . .
C21 N2 H2B 120.0 . .
C3 C2 C1 123.18(18) . .
C3 C2 H2A 118.4 . .
C1 C2 H2A 118.4 . .
C30 O3 Zn1 87.54(11) . 4_546
C6 N3 C3 132.58(16) . .
C6 N3 H3A 108.4 . .
C3 N3 H3A 119.1 . .
C4 C3 C2 110.71(18) . .
C4 C3 N3 119.63(17) . .
C2 C3 N3 129.61(18) . .
C30 O4 Zn1 87.51(12) . 4_546
C17 N4 C18 124.34(18) . .
C17 N4 H4B 115.5 . .
C18 N4 H4B 120.1 . .
C3 C4 C5 122.41(18) . .
C3 C4 H4A 118.8 . .
C5 C4 H4A 118.8 . .
N1 C5 C4 127.19(18) . .
N1 C5 H5A 116.4 . .
C4 C5 H5A 116.4 . .
C27 O6 Zn1 124.58(13) . 3_646
O7 C6 N3 117.27(19) . .
O7 C6 C7 125.23(18) . .
N3 C6 C7 117.50(16) . .
C16 C7 C8 116.74(18) . .
C16 C7 C6 119.41(18) . .
C8 C7 C6 123.84(17) . .
C9 C8 C7 118.47(17) . .
C9 C8 C13 119.74(17) . .
C7 C8 C13 121.77(17) . .
C10 C9 C8 117.14(19) . .
C10 C9 H9A 121.4 . .
C8 C9 H9A 121.4 . .
C9 C10 C11 123.32(19) . .
C9 C10 H10A 118.3 . .
C11 C10 H10A 118.3 . .
C12 C11 C10 121.18(19) . .
C12 C11 H11A 119.4 . .
C10 C11 H11A 119.4 . .
C11 C12 C13 117.57(18) . .
C11 C12 H12A 121.2 . .
C13 C12 H12A 121.2 . .
C14 C13 C12 119.60(18) . .
C14 C13 C8 119.36(17) . .
C12 C13 C8 121.02(18) . .
C15 C14 C13 116.95(18) . .
C15 C14 C17 117.89(19) . .
C13 C14 C17 125.11(18) . .
C14 C15 C16 123.6(2) . .
C14 C15 H15A 118.2 . .
C16 C15 H15A 118.2 . .
C7 C16 C15 121.51(19) . .
C7 C16 H16A 119.2 . .
C15 C16 H16A 119.2 . .
O8 C17 N4 120.5(2) . .
O8 C17 C14 123.6(2) . .
N4 C17 C14 115.79(18) . .
C22 C18 N4 114.43(19) . .
C22 C18 C19 117.53(19) . .
N4 C18 C19 128.0(2) . .
C20 C19 C18 122.6(2) . .
C20 C19 H19A 118.7 . .
C18 C19 H19A 118.7 . .
N2 C20 C19 118.6(2) . .
N2 C20 H20A 120.7 . .
C19 C20 H20A 120.7 . .
C22 C21 N2 125.0(2) . .
C22 C21 H21A 117.5 . .
N2 C21 H21A 117.5 . .
C18 C22 C21 116.3(2) . .
C18 C22 H22A 121.9 . .
C21 C22 H22A 121.9 . .
O1 C23 O2 125.63(18) . .
O1 C23 C24 112.14(17) . .
O2 C23 C24 122.23(17) . .
C31 C24 C25 118.19(16) . .
C31 C24 C23 117.80(17) . .
C25 C24 C23 123.90(16) . .
C26 C25 C24 124.71(16) . .
C26 C25 H25A 117.6 . .
C24 C25 H25A 117.6 . .
C28 C26 C25 116.58(17) . .
C28 C26 C27 119.03(16) . .
C25 C26 C27 124.27(16) . .
O6 C27 O5 123.34(17) . .
O6 C27 C26 112.59(16) . .
O5 C27 C26 124.06(16) . .
C26 C28 C29 119.24(16) . .
C26 C28 H28A 120.4 . .
C29 C28 H28A 120.4 . .
C31 C29 C28 123.61(16) . .
C31 C29 C30 117.97(16) . .
C28 C29 C30 118.39(16) . .
O4 C30 O3 122.55(17) . .
O4 C30 C29 117.40(17) . .
O3 C30 C29 120.05(16) . .
O4 C30 Zn1 62.17(10) . 4_546
O3 C30 Zn1 60.39(9) . 4_546
C29 C30 Zn1 178.68(13) . 4_546
C24 C31 C29 117.64(16) . .
C24 C31 H31A 121.2 . .
C29 C31 H31A 121.2 . .

loop_
_geom_bond_atom_site_label_1
_geom_bond_atom_site_label_2
_geom_bond_distance
_geom_bond_site_symmetry_2
Zn1 O1 1.8530(13) .
Zn1 O6 1.9771(13) 3_646
Zn1 O3 2.1445(14) 4_545
Zn1 N1 2.1656(16) .
Zn1 O4 2.1814(15) 4_545
Zn1 C30 2.4644(18) 4_545
O1 C23 1.248(2) .
N1 C1 1.285(2) .
N1 C5 1.321(3) .
C1 C2 1.473(3) .
C1 H1A 0.9300 .
O2 C23 1.291(3) .
N2 C20 1.295(3) .
N2 C21 1.403(3) .
N2 H2B 0.8600 .
C2 C3 1.369(3) .
C2 H2A 0.9300 .
O3 C30 1.310(2) .
O3 Zn1 2.1445(14) 4_546
N3 C6 1.354(3) .
N3 C3 1.481(2) .
N3 H3A 0.8284 .
C3 C4 1.341(3) .
O4 C30 1.245(2) .
O4 Zn1 2.1814(15) 4_546
N4 C17 1.359(3) .
N4 C18 1.430(2) .
N4 H4B 0.8896 .
C4 C5 1.455(3) .
C4 H4A 0.9300 .
O5 C27 1.293(2) .
C5 H5A 0.9300 .
O6 C27 1.250(2) .
O6 Zn1 1.9772(13) 3_646
C6 O7 1.151(2) .
C6 C7 1.601(3) .
C7 C16 1.354(3) .
C7 C8 1.440(3) .
O8 C17 1.249(3) .
C8 C9 1.400(3) .
C8 C13 1.513(3) .
C9 C10 1.376(3) .
C9 H9A 0.9300 .
C10 C11 1.491(3) .
C10 H10A 0.9300 .
C11 C12 1.347(3) .
C11 H11A 0.9300 .
C12 C13 1.429(3) .
C12 H12A 0.9300 .
C13 C14 1.407(3) .
C14 C15 1.387(3) .
C14 C17 1.587(3) .
C15 C16 1.485(3) .
C15 H15A 0.9300 .
C16 H16A 0.9300 .
C18 C22 1.367(3) .
C18 C19 1.469(3) .
C19 C20 1.399(3) .
C19 H19A 0.9300 .
C20 H20A 0.9300 .
C21 C22 1.400(3) .
C21 H21A 0.9300 .
C22 H22A 0.9300 .
C23 C24 1.541(2) .
C24 C31 1.356(3) .
C24 C25 1.458(3) .
C25 C26 1.430(3) .
C25 H25A 0.9300 .
C26 C28 1.358(3) .
C26 C27 1.584(3) .
C28 C29 1.456(3) .
C28 H28A 0.9300 .
C29 C31 1.433(2) .
C29 C30 1.463(3) .
C30 Zn1 2.4644(18) 4_546
C31 H31A 0.9300 .

loop_
_geom_torsion_atom_site_label_1
_geom_torsion_atom_site_label_2
_geom_torsion_atom_site_label_3
_geom_torsion_atom_site_label_4
_geom_torsion
_geom_torsion_site_symmetry_1
_geom_torsion_site_symmetry_4
O6 Zn1 O1 C23 -132.38(16) 3_646 .
O3 Zn1 O1 C23 10.6(2) 4_545 .
N1 Zn1 O1 C23 107.68(17) . .
O4 Zn1 O1 C23 -38.04(17) 4_545 .
C30 Zn1 O1 C23 -18.47(18) 4_545 .
O1 Zn1 N1 C1 -11.89(18) . .
O6 Zn1 N1 C1 -124.21(17) 3_646 .
O3 Zn1 N1 C1 120.93(17) 4_545 .
O4 Zn1 N1 C1 82.87(19) 4_545 .
C30 Zn1 N1 C1 107.25(17) 4_545 .
O1 Zn1 N1 C5 -178.38(16) . .
O6 Zn1 N1 C5 69.30(17) 3_646 .
O3 Zn1 N1 C5 -45.56(16) 4_545 .
O4 Zn1 N1 C5 -83.62(18) 4_545 .
C30 Zn1 N1 C5 -59.23(17) 4_545 .
C5 N1 C1 C2 4.0(3) . .
Zn1 N1 C1 C2 -163.76(15) . .
N1 C1 C2 C3 0.6(3) . .
C1 C2 C3 C4 -5.1(3) . .
C1 C2 C3 N3 172.44(19) . .
C6 N3 C3 C4 -169.2(2) . .
C6 N3 C3 C2 13.5(4) . .
C2 C3 C4 C5 4.9(3) . .
N3 C3 C4 C5 -172.84(19) . .
C1 N1 C5 C4 -4.2(3) . .
Zn1 N1 C5 C4 164.26(17) . .
C3 C4 C5 N1 -0.5(4) . .
C3 N3 C6 O7 0.0(4) . .
C3 N3 C6 C7 -179.84(18) . .
O7 C6 C7 C16 -127.0(2) . .
N3 C6 C7 C16 52.8(3) . .
O7 C6 C7 C8 53.7(3) . .
N3 C6 C7 C8 -126.5(2) . .
C16 C7 C8 C9 179.74(18) . .
C6 C7 C8 C9 -1.0(3) . .
C16 C7 C8 C13 -1.8(3) . .
C6 C7 C8 C13 177.48(16) . .
C7 C8 C9 C10 179.45(18) . .
C13 C8 C9 C10 1.0(3) . .
C8 C9 C10 C11 0.5(3) . .
C9 C10 C11 C12 -1.0(3) . .
C10 C11 C12 C13 -0.2(3) . .
C11 C12 C13 C14 179.95(18) . .
C11 C12 C13 C8 1.7(3) . .
C9 C8 C13 C14 179.55(18) . .
C7 C8 C13 C14 1.1(3) . .
C9 C8 C13 C12 -2.2(3) . .
C7 C8 C13 C12 179.40(17) . .
C12 C13 C14 C15 -177.15(18) . .
C8 C13 C14 C15 1.1(3) . .
C12 C13 C14 C17 0.3(3) . .
C8 C13 C14 C17 178.64(17) . .
C13 C14 C15 C16 -2.7(3) . .
C17 C14 C15 C16 179.57(19) . .
C8 C7 C16 C15 0.3(3) . .
C6 C7 C16 C15 -179.02(18) . .
C14 C15 C16 C7 2.1(3) . .
C18 N4 C17 O8 -7.1(3) . .
C18 N4 C17 C14 168.86(17) . .
C15 C14 C17 O8 50.3(3) . .
C13 C14 C17 O8 -127.2(3) . .
C15 C14 C17 N4 -125.6(2) . .
C13 C14 C17 N4 56.9(3) . .
C17 N4 C18 C22 -167.9(2) . .
C17 N4 C18 C19 10.8(3) . .
C22 C18 C19 C20 0.4(3) . .
N4 C18 C19 C20 -178.3(2) . .
C21 N2 C20 C19 -0.1(3) . .
C18 C19 C20 N2 0.2(3) . .
C20 N2 C21 C22 -0.7(3) . .
N4 C18 C22 C21 177.83(17) . .
C19 C18 C22 C21 -1.0(3) . .
N2 C21 C22 C18 1.3(3) . .
Zn1 O1 C23 O2 -45.1(3) . .
Zn1 O1 C23 C24 134.60(14) . .
O1 C23 C24 C31 175.43(17) . .
O2 C23 C24 C31 -4.8(3) . .
O1 C23 C24 C25 -8.5(3) . .
O2 C23 C24 C25 171.22(18) . .
C31 C24 C25 C26 0.6(3) . .
C23 C24 C25 C26 -175.48(18) . .
C24 C25 C26 C28 -1.9(3) . .
C24 C25 C26 C27 174.04(16) . .
Zn1 O6 C27 O5 14.5(3) 3_646 .
Zn1 O6 C27 C26 -164.54(11) 3_646 .
C28 C26 C27 O6 -175.58(17) . .
C25 C26 C27 O6 8.6(3) . .
C28 C26 C27 O5 5.4(3) . .
C25 C26 C27 O5 -170.44(18) . .
C25 C26 C28 C29 1.9(3) . .
C27 C26 C28 C29 -174.25(15) . .
C26 C28 C29 C31 -0.8(3) . .
C26 C28 C29 C30 177.19(16) . .
Zn1 O4 C30 O3 1.11(19) 4_546 .
Zn1 O4 C30 C29 -178.59(15) 4_546 .
Zn1 O3 C30 O4 -1.1(2) 4_546 .
Zn1 O3 C30 C29 178.57(15) 4_546 .
C31 C29 C30 O4 -166.38(18) . .
C28 C29 C30 O4 15.5(3) . .
C31 C29 C30 O3 13.9(3) . .
C28 C29 C30 O3 -164.20(16) . .
C31 C29 C30 Zn1 123(6) . 4_546
C28 C29 C30 Zn1 -55(6) . 4_546
C25 C24 C31 C29 0.6(3) . .
C23 C24 C31 C29 176.93(16) . .
C28 C29 C31 C24 -0.5(3) . .
C30 C29 C31 C24 -178.55(16) . .
